data_7712646
loop_
_publ_author_name
'Karmakar, Himadri'
'Kumar, Ravi'
'Sharma, Jyoti'
'Bag, Jayanta'
'Pal, Kuntal'
'Panda, Tarun K.'
'Chandrasekhar, Vadapalli'

_publ_section_title
;
 N^N <i>vs.</i> N^E (E = S or Se) coordination behavior of
 imino-phosphanamidinate chalcogenide ligands towards aluminum alkyls:
 efficient hydroboration catalysis of nitriles, alkynes, and alkenes.
;
_journal_name_full 'Dalton transactions (Cambridge, England : 2003)'
_journal_paper_doi 10.1039/d3dt00038a
_journal_year 2023
_chemical_formula_moiety 'C45 H59 N4 P Se'
_chemical_formula_sum 'C45 H59 N4 P Se'
_chemical_formula_weight 765.89
_space_group_crystal_system monoclinic
_space_group_IT_number 14
_space_group_name_Hall '-P 2ybc'
_space_group_name_H-M_alt 'P 1 21/c 1'
_atom_sites_solution_hydrogens geom
_atom_sites_solution_primary iterative
_audit_creation_date 2023-02-17
_audit_creation_method
;
Olex2 1.3
(compiled 2020.11.12 svn.r5f609507 for OlexSys, GUI svn.r6408)
;
_audit_update_record
;
2023-02-17 deposited with the CCDC.	2023-02-20 downloaded from the CCDC.
;
_cell_angle_alpha 90
_cell_angle_beta 101.734(4)
_cell_angle_gamma 90
_cell_formula_units_Z 4
_cell_length_a 14.0131(6)
_cell_length_b 16.1376(7)
_cell_length_c 22.0541(10)
_cell_measurement_reflns_used 12635
_cell_measurement_temperature 293(2)
_cell_measurement_theta_max 28.966
_cell_measurement_theta_min 2.524
_cell_volume 4883.0(4)
_computing_cell_refinement 'CrysAlisPro 1.171.39.29d (Rigaku OD, 2017)'
_computing_data_collection 'CrysAlisPro 1.171.39.29d (Rigaku OD, 2017)'
_computing_data_reduction 'CrysAlisPro 1.171.39.29d (Rigaku OD, 2017)'
_computing_molecular_graphics 'Olex2 1.3 (Dolomanov et al., 2009)'
_computing_publication_material 'Olex2 1.3 (Dolomanov et al., 2009)'
_computing_structure_refinement 'XL  (Sheldrick, 2008)'
_computing_structure_solution 'olex2.solve 1.3 (Bourhis et al., 2015)'
_diffrn_ambient_temperature 293(2)
_diffrn_measured_fraction_theta_full 0.998
_diffrn_measured_fraction_theta_max 0.874
_diffrn_measurement_device_type 'Enhance (Mo) X-ray Source'
_diffrn_radiation_type MoK\a
_diffrn_radiation_wavelength 0.71073
_diffrn_reflns_av_R_equivalents 0.0677
_diffrn_reflns_av_unetI/netI 0.0530
_diffrn_reflns_Laue_measured_fraction_full 0.998
_diffrn_reflns_Laue_measured_fraction_max 0.874
_diffrn_reflns_limit_h_max 18
_diffrn_reflns_limit_h_min -18
_diffrn_reflns_limit_k_max 21
_diffrn_reflns_limit_k_min -21
_diffrn_reflns_limit_l_max 29
_diffrn_reflns_limit_l_min -25
_diffrn_reflns_number 47830
_diffrn_reflns_point_group_measured_fraction_full 0.998
_diffrn_reflns_point_group_measured_fraction_max 0.874
_diffrn_reflns_theta_full 25.242
_diffrn_reflns_theta_max 28.966
_diffrn_reflns_theta_min 2.524
_exptl_absorpt_coefficient_mu 0.832
_exptl_absorpt_correction_T_max 1.00000
_exptl_absorpt_correction_T_min 0.78383
_exptl_absorpt_correction_type multi-scan
_exptl_absorpt_process_details
;
SADABS-2016/2 (Bruker,2016/2) was used for absorption correction.
;
_exptl_crystal_colour colorless
_exptl_crystal_density_diffrn 1.042
_exptl_crystal_description block
_exptl_crystal_F_000 1624
_exptl_crystal_size_max 0.31
_exptl_crystal_size_mid 0.25
_exptl_crystal_size_min 0.21
_refine_diff_density_max 0.338
_refine_diff_density_min -0.283
_refine_diff_density_rms 0.040
_refine_ls_extinction_method none
_refine_ls_goodness_of_fit_ref 1.075
_refine_ls_hydrogen_treatment constr
_refine_ls_matrix_type full
_refine_ls_number_parameters 468
_refine_ls_number_reflns 11293
_refine_ls_number_restraints 1
_refine_ls_restrained_S_all 1.075
_refine_ls_R_factor_all 0.0792
_refine_ls_R_factor_gt 0.0459
_refine_ls_shift/su_max 0.001
_refine_ls_shift/su_mean 0.000
_refine_ls_structure_factor_coef Fsqd
_refine_ls_weighting_details 'w=1/[\s^2^(Fo^2^)+(0.0644P)^2^+0.4873P] where P=(Fo^2^+2Fc^2^)/3'
_refine_ls_weighting_scheme calc
_refine_ls_wR_factor_gt 0.1225
_refine_ls_wR_factor_ref 0.1346
_reflns_Friedel_coverage 0.000
_reflns_number_gt 7257
_reflns_number_total 11293
_reflns_threshold_expression 'I > 2\s(I)'
_cod_data_source_file d3dt00038a2.cif
_cod_data_source_block aj1809
_cod_database_code 7712646
_shelx_shelxl_version_number 2016/6
_shelx_space_group_comment
;
The symmetry employed for this shelxl refinement is uniquely defined
by the following loop, which should always be used as a source of
symmetry information in preference to the above space-group names.
They are only intended as comments.
;
_olex2_refinement_description
;
1. Fixed Uiso
 At 1.2 times of:
  All C(H) groups, All C(H,H) groups, All N(H) groups
 At 1.5 times of:
  All C(H,H,H) groups
2. Restrained distances
 C44-C43 \\sim C44A-C43
 with sigma of 0.02
3. Uiso/Uaniso restraints and constraints
Uanis(C15) = Uanis(C45) = Uanis(C44A)
Uanis(C26) = Uanis(C44) = Uanis(C46)
4. Others
 Fixed Sof: C45(0.5) H45A(0.5) H45B(0.5) H45C(0.5) C44(0.5) H44A(0.5)
 H44B(0.5) H44C(0.5) H43(0.5) H43A(0.5) C44A(0.5) H44D(0.5) H44E(0.5) H44F(0.5)
 C46(0.5) H46A(0.5) H46B(0.5) H46C(0.5)
5.a Ternary CH refined with riding coordinates:
 C10(H10), C13(H13), C22(H22), C40(H40), C43(H43), C43(H43A), C25(H25)
5.b Aromatic/amide H refined with riding coordinates:
 N1(H1), C2(H2), C3(H3), C6(H6), C7(H7), C8(H8), C18(H18), C19(H19), C20(H20),
 C29(H29), C30(H30), C31(H31), C32(H32), C33(H33), C38(H38), C37(H37), C36(H36)
5.c Idealised Me refined as rotating group:
 C11(H11A,H11B,H11C), C12(H12A,H12B,H12C), C14(H14A,H14B,H14C), C15(H15A,H15B,
 H15C), C23(H23A,H23B,H23C), C24(H24A,H24B,H24C), C42(H42A,H42B,H42C), C41(H41A,
 H41B,H41C), C45(H45A,H45B,H45C), C44(H44A,H44B,H44C), C44A(H44D,H44E,H44F),
 C46(H46A,H46B,H46C), C27(H27A,H27B,H27C), C26(H26A,H26B,H26C)
;
_smtbx_masks_void_probe_radius 1.2
_smtbx_masks_void_truncation_radius 1.2
_olex2_submission_special_instructions 'No special instructions were received'

loop_
_space_group_symop_operation_xyz
'x, y, z'
'-x, y+1/2, -z+1/2'
'-x, -y, -z'
'x, -y-1/2, z-1/2'

loop_
_atom_site_label
_atom_site_type_symbol
_atom_site_fract_x
_atom_site_fract_y
_atom_site_fract_z
_atom_site_U_iso_or_equiv
_atom_site_adp_type
_atom_site_occupancy
_atom_site_site_symmetry_order
_atom_site_calc_flag
_atom_site_refinement_flags_posn
_atom_site_refinement_flags_adp
_atom_site_refinement_flags_occupancy
_atom_site_disorder_assembly
_atom_site_disorder_group
Se Se 0.39933(2) 0.65572(2) 0.70703(2) 0.06829(11) Uani 1 1 d . . . . .
P P 0.27651(3) 0.58305(3) 0.71312(2) 0.04360(13) Uani 1 1 d . . . . .
N3 N 0.43925(11) 0.41505(10) 0.74531(7) 0.0469(4) Uani 1 1 d . . . . .
N4 N 0.41167(11) 0.44721(10) 0.83598(7) 0.0483(4) Uani 1 1 d . . . . .
N2 N 0.29787(11) 0.49852(10) 0.75044(7) 0.0510(4) Uani 1 1 d . . . . .
N1 N 0.20695(11) 0.55247(10) 0.64580(7) 0.0523(4) Uani 1 1 d . . . . .
H1 H 0.211485 0.501255 0.635968 0.063 Uiso 1 1 calc R U . . .
C1 C 0.37851(13) 0.45978(11) 0.77446(8) 0.0434(4) Uani 1 1 d . . . . .
C2 C 0.49106(16) 0.39384(14) 0.84464(10) 0.0610(5) Uani 1 1 d . . . . .
H2 H 0.526324 0.375251 0.882541 0.073 Uiso 1 1 calc R U . . .
C3 C 0.50768(15) 0.37410(14) 0.78950(10) 0.0576(5) Uani 1 1 d . . . . .
H3 H 0.556494 0.339049 0.781731 0.069 Uiso 1 1 calc R U . . .
C4 C 0.42569(15) 0.40420(12) 0.67909(9) 0.0536(5) Uani 1 1 d . . . . .
C5 C 0.34694(18) 0.35600(14) 0.65003(11) 0.0648(6) Uani 1 1 d . . . . .
C6 C 0.3339(2) 0.34748(18) 0.58606(13) 0.0882(9) Uani 1 1 d . . . . .
H6 H 0.281388 0.316847 0.564788 0.106 Uiso 1 1 calc R U . . .
C7 C 0.3966(3) 0.3833(2) 0.55409(13) 0.1003(10) Uani 1 1 d . . . . .
H7 H 0.386262 0.376771 0.511351 0.120 Uiso 1 1 calc R U . . .
C8 C 0.4746(2) 0.42858(18) 0.58393(12) 0.0877(8) Uani 1 1 d . . . . .
H8 H 0.516742 0.452152 0.561225 0.105 Uiso 1 1 calc R U . . .
C9 C 0.49181(18) 0.43999(14) 0.64789(10) 0.0637(6) Uani 1 1 d . . . . .
C10 C 0.58233(19) 0.48537(18) 0.68036(12) 0.0789(7) Uani 1 1 d . . . . .
H10 H 0.571855 0.502937 0.721040 0.095 Uiso 1 1 calc R U . . .
C11 C 0.6049(3) 0.5625(2) 0.64580(16) 0.1096(11) Uani 1 1 d . . . . .
H11A H 0.625948 0.546274 0.608730 0.164 Uiso 1 1 calc R U . . .
H11B H 0.655670 0.593710 0.671783 0.164 Uiso 1 1 calc R U . . .
H11C H 0.547403 0.596084 0.635140 0.164 Uiso 1 1 calc R U . . .
C12 C 0.6702(2) 0.4262(2) 0.69086(15) 0.1069(10) Uani 1 1 d . . . . .
H12A H 0.656203 0.378646 0.713714 0.160 Uiso 1 1 calc R U . . .
H12B H 0.726449 0.454280 0.713840 0.160 Uiso 1 1 calc R U . . .
H12C H 0.682654 0.408787 0.651591 0.160 Uiso 1 1 calc R U . . .
C13 C 0.28180(18) 0.31059(16) 0.68564(13) 0.0771(7) Uani 1 1 d . . . . .
H13 H 0.280107 0.342806 0.723078 0.093 Uiso 1 1 calc R U . . .
C14 C 0.1780(2) 0.3005(3) 0.6507(2) 0.1383(15) Uani 1 1 d . . . . .
H14A H 0.175787 0.260005 0.618520 0.207 Uiso 1 1 calc R U . . .
H14B H 0.154212 0.352550 0.632674 0.207 Uiso 1 1 calc R U . . .
H14C H 0.137913 0.282373 0.678663 0.207 Uiso 1 1 calc R U . . .
C15 C 0.3243(3) 0.2270(2) 0.70589(16) 0.1151(9) Uani 1 1 d . . . . .
H15A H 0.285895 0.200896 0.731892 0.173 Uiso 1 1 calc R U . . .
H15B H 0.390022 0.233649 0.728551 0.173 Uiso 1 1 calc R U . . .
H15C H 0.324210 0.193010 0.670124 0.173 Uiso 1 1 calc R U . . .
C16 C 0.36005(15) 0.47560(13) 0.88258(8) 0.0535(5) Uani 1 1 d . . . . .
C17 C 0.38232(17) 0.55403(14) 0.90824(9) 0.0620(6) Uani 1 1 d . . . . .
C18 C 0.3302(2) 0.57883(18) 0.95234(12) 0.0850(8) Uani 1 1 d . . . . .
H18 H 0.343591 0.629991 0.971597 0.102 Uiso 1 1 calc R U . . .
C19 C 0.2593(2) 0.5294(2) 0.96811(13) 0.0930(9) Uani 1 1 d . . . . .
H19 H 0.224600 0.547949 0.997240 0.112 Uiso 1 1 calc R U . . .
C20 C 0.2391(2) 0.45344(19) 0.94153(12) 0.0818(7) Uani 1 1 d . . . . .
H20 H 0.190678 0.420881 0.952711 0.098 Uiso 1 1 calc R U . . .
C21 C 0.28972(17) 0.42397(15) 0.89800(10) 0.0647(6) Uani 1 1 d . . . . .
C22 C 0.45932(19) 0.60953(15) 0.89080(11) 0.0706(6) Uani 1 1 d . . . . .
H22 H 0.468572 0.591449 0.849966 0.085 Uiso 1 1 calc R U . . .
C23 C 0.4294(3) 0.70026(17) 0.88478(15) 0.0974(9) Uani 1 1 d . . . . .
H23A H 0.365938 0.704927 0.858523 0.146 Uiso 1 1 calc R U . . .
H23B H 0.475672 0.730866 0.867036 0.146 Uiso 1 1 calc R U . . .
H23C H 0.427574 0.722221 0.924988 0.146 Uiso 1 1 calc R U . . .
C24 C 0.5557(3) 0.5971(3) 0.93555(18) 0.1323(14) Uani 1 1 d . . . . .
H24A H 0.549517 0.614235 0.976261 0.198 Uiso 1 1 calc R U . . .
H24B H 0.605133 0.629644 0.922386 0.198 Uiso 1 1 calc R U . . .
H24C H 0.573467 0.539623 0.936343 0.198 Uiso 1 1 calc R U . . .
C28 C 0.19639(15) 0.64375(13) 0.75116(10) 0.0565(5) Uani 1 1 d . . . . .
C29 C 0.1734(2) 0.72441(15) 0.73334(14) 0.0812(7) Uani 1 1 d . . . . .
H29 H 0.195231 0.746348 0.699618 0.097 Uiso 1 1 calc R U . . .
C30 C 0.1184(2) 0.77316(19) 0.76466(19) 0.1050(10) Uani 1 1 d . . . . .
H30 H 0.100979 0.826651 0.751066 0.126 Uiso 1 1 calc R U . . .
C31 C 0.0900(3) 0.7423(2) 0.81560(19) 0.1107(11) Uani 1 1 d . . . . .
H31 H 0.054702 0.775567 0.837574 0.133 Uiso 1 1 calc R U . . .
C32 C 0.1126(3) 0.6632(2) 0.83475(17) 0.1099(11) Uani 1 1 d . . . . .
H32 H 0.092736 0.642605 0.869585 0.132 Uiso 1 1 calc R U . . .
C33 C 0.16570(19) 0.61314(17) 0.80189(12) 0.0787(7) Uani 1 1 d . . . . .
H33 H 0.180285 0.558803 0.814502 0.094 Uiso 1 1 calc R U . . .
C34 C 0.14053(16) 0.60270(13) 0.60274(10) 0.0607(6) Uani 1 1 d . . . . .
C39 C 0.04227(18) 0.60384(16) 0.60854(13) 0.0782(7) Uani 1 1 d . . . . .
C35 C 0.1732(2) 0.64438(16) 0.55538(11) 0.0802(8) Uani 1 1 d . . . . .
C40 C 0.0045(2) 0.55039(19) 0.65413(17) 0.1005(10) Uani 1 1 d . . . . .
H40 H 0.060610 0.534651 0.686379 0.121 Uiso 1 1 calc R U . . .
C38 C -0.0221(3) 0.6522(2) 0.56654(19) 0.1106(12) Uani 1 1 d . . . . .
H38 H -0.087289 0.654690 0.569483 0.133 Uiso 1 1 calc R U . . .
C37 C 0.0085(4) 0.6958(3) 0.52144(19) 0.1315(15) Uani 1 1 d . . . . .
H37 H -0.035750 0.728843 0.494803 0.158 Uiso 1 1 calc R U . . .
C36 C 0.1038(4) 0.6921(2) 0.51442(14) 0.1189(13) Uani 1 1 d . . . . .
H36 H 0.122678 0.721192 0.482417 0.143 Uiso 1 1 calc R U . . .
C42 C -0.0686(3) 0.5939(3) 0.6864(2) 0.1599(18) Uani 1 1 d . . . . .
H42A H -0.039288 0.642815 0.706923 0.240 Uiso 1 1 calc R U . . .
H42B H -0.087070 0.557136 0.716199 0.240 Uiso 1 1 calc R U . . .
H42C H -0.125412 0.609101 0.656126 0.240 Uiso 1 1 calc R U . . .
C41 C -0.0370(4) 0.4708(3) 0.6217(3) 0.189(2) Uani 1 1 d . . . . .
H41A H -0.102742 0.480455 0.599984 0.284 Uiso 1 1 calc R U . . .
H41B H -0.036526 0.427894 0.651860 0.284 Uiso 1 1 calc R U . . .
H41C H 0.002033 0.454098 0.592736 0.284 Uiso 1 1 calc R U . . .
C45 C 0.2711(6) 0.5581(5) 0.4938(4) 0.1151(9) Uani 0.5 1 d . . P A 1
H45A H 0.248871 0.508379 0.510439 0.173 Uiso 0.5 1 calc R U P A 1
H45B H 0.335302 0.549257 0.486015 0.173 Uiso 0.5 1 calc R U P A 1
H45C H 0.227412 0.572142 0.455727 0.173 Uiso 0.5 1 calc R U P A 1
C44 C 0.3247(8) 0.7014(5) 0.5294(4) 0.1306(11) Uani 0.5 1 d D . P A 1
H44A H 0.286451 0.728613 0.493920 0.196 Uiso 0.5 1 calc R U P A 1
H44B H 0.384224 0.681507 0.519393 0.196 Uiso 0.5 1 calc R U P A 1
H44C H 0.339507 0.739820 0.563195 0.196 Uiso 0.5 1 calc R U P A 1
C43 C 0.2741(3) 0.6371(2) 0.54565(13) 0.1065(11) Uani 1 1 d D . . . .
H43 H 0.312719 0.616497 0.584851 0.128 Uiso 0.5 1 calc R U P A 1
H43A H 0.312292 0.603758 0.579131 0.128 Uiso 0.5 1 calc R U P A 2
C44A C 0.2849(6) 0.6038(5) 0.4881(4) 0.1151(9) Uani 0.5 1 d D . P A 2
H44D H 0.245829 0.554675 0.479373 0.173 Uiso 0.5 1 calc R U P A 2
H44E H 0.352093 0.590104 0.489876 0.173 Uiso 0.5 1 calc R U P A 2
H44F H 0.264091 0.643884 0.455990 0.173 Uiso 0.5 1 calc R U P A 2
C46 C 0.3217(8) 0.7391(5) 0.5503(4) 0.1306(11) Uani 0.5 1 d . . P A 2
H46A H 0.291817 0.769671 0.514062 0.196 Uiso 0.5 1 calc R U P A 2
H46B H 0.390919 0.736954 0.552918 0.196 Uiso 0.5 1 calc R U P A 2
H46C H 0.308285 0.766032 0.586481 0.196 Uiso 0.5 1 calc R U P A 2
C25 C 0.2651(2) 0.34017(15) 0.86857(12) 0.0763(7) Uani 1 1 d . . . . .
H25 H 0.308630 0.331070 0.839609 0.092 Uiso 1 1 calc R U . . .
C27 C 0.1616(3) 0.3370(2) 0.83139(18) 0.1156(11) Uani 1 1 d . . . . .
H27A H 0.116765 0.340715 0.858894 0.173 Uiso 1 1 calc R U . . .
H27B H 0.151498 0.285680 0.808938 0.173 Uiso 1 1 calc R U . . .
H27C H 0.150981 0.382464 0.802763 0.173 Uiso 1 1 calc R U . . .
C26 C 0.2845(3) 0.2706(2) 0.91675(18) 0.1306(11) Uani 1 1 d . . . . .
H26A H 0.351401 0.272614 0.938060 0.196 Uiso 1 1 calc R U . . .
H26B H 0.271365 0.218060 0.896411 0.196 Uiso 1 1 calc R U . . .
H26C H 0.242891 0.277660 0.945996 0.196 Uiso 1 1 calc R U . . .

loop_
_atom_site_aniso_label
_atom_site_aniso_U_11
_atom_site_aniso_U_22
_atom_site_aniso_U_33
_atom_site_aniso_U_23
_atom_site_aniso_U_13
_atom_site_aniso_U_12
Se 0.06112(16) 0.05955(17) 0.08600(19) -0.00434(11) 0.01921(12) -0.01834(11)
P 0.0436(3) 0.0366(3) 0.0506(3) 0.0013(2) 0.0097(2) 0.0019(2)
N3 0.0468(8) 0.0434(9) 0.0512(9) -0.0024(7) 0.0111(7) 0.0078(7)
N4 0.0521(9) 0.0457(9) 0.0469(9) 0.0018(7) 0.0095(7) 0.0066(7)
N2 0.0479(9) 0.0453(9) 0.0610(9) 0.0091(8) 0.0142(7) 0.0073(7)
N1 0.0529(9) 0.0400(8) 0.0590(9) -0.0004(7) -0.0005(7) 0.0042(7)
C1 0.0442(10) 0.0360(9) 0.0499(10) 0.0001(8) 0.0094(8) -0.0016(8)
C2 0.0550(12) 0.0634(14) 0.0598(13) 0.0079(10) 0.0007(10) 0.0136(11)
C3 0.0530(12) 0.0523(12) 0.0664(13) 0.0005(10) 0.0098(10) 0.0148(10)
C4 0.0596(12) 0.0468(11) 0.0545(11) -0.0055(9) 0.0118(10) 0.0113(10)
C5 0.0713(15) 0.0547(13) 0.0656(13) -0.0118(11) 0.0071(11) 0.0071(11)
C6 0.101(2) 0.085(2) 0.0713(17) -0.0247(14) -0.0003(16) 0.0015(16)
C7 0.139(3) 0.102(2) 0.0572(15) -0.0126(16) 0.0153(18) 0.007(2)
C8 0.117(2) 0.0840(19) 0.0694(16) -0.0030(14) 0.0359(16) 0.0049(17)
C9 0.0753(15) 0.0603(13) 0.0609(13) -0.0039(10) 0.0264(11) 0.0082(12)
C10 0.0787(16) 0.0869(18) 0.0819(16) -0.0141(14) 0.0417(13) -0.0100(14)
C11 0.123(3) 0.098(2) 0.128(3) -0.013(2) 0.075(2) -0.023(2)
C12 0.0766(18) 0.139(3) 0.111(2) -0.006(2) 0.0341(17) 0.0042(19)
C13 0.0704(15) 0.0681(15) 0.0897(17) -0.0214(14) 0.0090(13) -0.0094(13)
C14 0.076(2) 0.130(3) 0.192(4) 0.017(3) -0.013(2) -0.017(2)
C15 0.118(2) 0.106(2) 0.124(2) 0.0213(19) 0.0304(17) 0.001(2)
C16 0.0592(12) 0.0554(12) 0.0460(10) 0.0021(9) 0.0108(9) 0.0033(10)
C17 0.0770(15) 0.0584(13) 0.0519(11) -0.0021(10) 0.0165(10) 0.0008(12)
C18 0.118(2) 0.0733(17) 0.0706(15) -0.0134(13) 0.0362(16) 0.0046(17)
C19 0.113(2) 0.104(2) 0.0759(16) -0.0048(16) 0.0497(16) 0.0100(19)
C20 0.0853(18) 0.089(2) 0.0802(16) 0.0057(15) 0.0389(14) -0.0037(15)
C21 0.0695(14) 0.0662(14) 0.0600(12) 0.0063(11) 0.0172(11) -0.0008(12)
C22 0.0916(17) 0.0600(14) 0.0604(13) -0.0080(11) 0.0160(12) -0.0119(13)
C23 0.133(3) 0.0586(16) 0.103(2) -0.0118(15) 0.0303(18) -0.0180(17)
C24 0.098(2) 0.146(3) 0.140(3) 0.036(3) -0.009(2) -0.031(2)
C28 0.0514(12) 0.0479(12) 0.0704(13) -0.0029(10) 0.0129(10) 0.0075(9)
C29 0.0844(17) 0.0490(13) 0.115(2) 0.0024(14) 0.0308(15) 0.0173(13)
C30 0.103(2) 0.0609(17) 0.157(3) -0.0120(19) 0.040(2) 0.0260(16)
C31 0.099(2) 0.095(2) 0.150(3) -0.024(2) 0.052(2) 0.0303(19)
C32 0.115(3) 0.117(3) 0.115(2) 0.004(2) 0.063(2) 0.032(2)
C33 0.0814(17) 0.0731(17) 0.0922(17) 0.0117(14) 0.0427(14) 0.0265(14)
C34 0.0664(14) 0.0464(12) 0.0615(12) -0.0023(10) -0.0056(10) 0.0051(10)
C39 0.0631(14) 0.0621(15) 0.0967(17) -0.0083(13) -0.0139(13) 0.0099(12)
C35 0.109(2) 0.0739(17) 0.0516(13) 0.0052(12) 0.0029(13) 0.0082(15)
C40 0.0549(15) 0.0817(19) 0.161(3) 0.007(2) 0.0129(17) -0.0061(14)
C38 0.084(2) 0.107(3) 0.120(3) -0.010(2) -0.029(2) 0.0301(18)
C37 0.142(4) 0.122(3) 0.106(3) 0.008(2) -0.034(3) 0.055(3)
C36 0.179(4) 0.097(2) 0.0702(18) 0.0217(17) 0.000(2) 0.023(3)
C42 0.096(3) 0.158(4) 0.244(5) 0.028(4) 0.078(3) 0.018(3)
C41 0.147(4) 0.093(3) 0.303(7) -0.004(4) -0.013(4) -0.046(3)
C45 0.118(2) 0.106(2) 0.124(2) 0.0213(19) 0.0304(17) 0.001(2)
C44 0.182(3) 0.077(2) 0.134(3) 0.0173(18) 0.037(2) -0.026(2)
C43 0.130(3) 0.135(3) 0.0598(16) 0.0168(17) 0.0306(17) -0.010(2)
C44A 0.118(2) 0.106(2) 0.124(2) 0.0213(19) 0.0304(17) 0.001(2)
C46 0.182(3) 0.077(2) 0.134(3) 0.0173(18) 0.037(2) -0.026(2)
C25 0.0849(17) 0.0647(15) 0.0836(16) -0.0003(13) 0.0274(14) -0.0156(13)
C27 0.107(3) 0.112(3) 0.122(3) -0.014(2) 0.009(2) -0.028(2)
C26 0.182(3) 0.077(2) 0.134(3) 0.0173(18) 0.037(2) -0.026(2)

loop_
_atom_type_symbol
_atom_type_description
_atom_type_scat_dispersion_real
_atom_type_scat_dispersion_imag
_atom_type_scat_source
C C 0.0033 0.0016 'International Tables Vol C Tables 4.2.6.8 and 6.1.1.4'
H H 0.0000 0.0000 'International Tables Vol C Tables 4.2.6.8 and 6.1.1.4'
N N 0.0061 0.0033 'International Tables Vol C Tables 4.2.6.8 and 6.1.1.4'
P P 0.1023 0.0942 'International Tables Vol C Tables 4.2.6.8 and 6.1.1.4'
Se Se -0.0929 2.2259 'International Tables Vol C Tables 4.2.6.8 and 6.1.1.4'

loop_
_geom_angle_atom_site_label_1
_geom_angle_atom_site_label_2
_geom_angle_atom_site_label_3
_geom_angle
_geom_angle_site_symmetry_1
_geom_angle_site_symmetry_3
_geom_angle_publ_flag
N2 P Se 116.09(6) . . ?
N2 P N1 102.73(9) . . ?
N2 P C28 106.99(9) . . ?
N1 P Se 116.25(6) . . ?
N1 P C28 105.36(9) . . ?
C28 P Se 108.55(7) . . ?
C1 N3 C3 109.11(15) . . ?
C1 N3 C4 124.83(15) . . ?
C3 N3 C4 125.61(16) . . ?
C1 N4 C2 109.39(16) . . ?
C1 N4 C16 122.96(15) . . ?
C2 N4 C16 126.95(16) . . ?
C1 N2 P 132.62(14) . . ?
P N1 H1 116.5 . . ?
C34 N1 P 126.94(14) . . ?
C34 N1 H1 116.5 . . ?
N4 C1 N3 105.73(15) . . ?
N2 C1 N3 129.06(17) . . ?
N2 C1 N4 124.70(17) . . ?
N4 C2 H2 126.0 . . ?
C3 C2 N4 107.99(18) . . ?
C3 C2 H2 126.0 . . ?
N3 C3 H3 126.1 . . ?
C2 C3 N3 107.77(18) . . ?
C2 C3 H3 126.1 . . ?
C5 C4 N3 117.46(19) . . ?
C9 C4 N3 119.16(19) . . ?
C9 C4 C5 123.4(2) . . ?
C4 C5 C13 122.5(2) . . ?
C6 C5 C4 116.7(2) . . ?
C6 C5 C13 120.7(2) . . ?
C5 C6 H6 119.4 . . ?
C7 C6 C5 121.1(3) . . ?
C7 C6 H6 119.4 . . ?
C6 C7 H7 119.5 . . ?
C6 C7 C8 121.0(3) . . ?
C8 C7 H7 119.5 . . ?
C7 C8 H8 119.5 . . ?
C7 C8 C9 121.0(3) . . ?
C9 C8 H8 119.5 . . ?
C4 C9 C8 116.8(2) . . ?
C4 C9 C10 123.2(2) . . ?
C8 C9 C10 119.9(2) . . ?
C9 C10 H10 107.8 . . ?
C9 C10 C11 113.4(2) . . ?
C9 C10 C12 109.8(2) . . ?
C11 C10 H10 107.8 . . ?
C11 C10 C12 109.9(2) . . ?
C12 C10 H10 107.8 . . ?
C10 C11 H11A 109.5 . . ?
C10 C11 H11B 109.5 . . ?
C10 C11 H11C 109.5 . . ?
H11A C11 H11B 109.5 . . ?
H11A C11 H11C 109.5 . . ?
H11B C11 H11C 109.5 . . ?
C10 C12 H12A 109.5 . . ?
C10 C12 H12B 109.5 . . ?
C10 C12 H12C 109.5 . . ?
H12A C12 H12B 109.5 . . ?
H12A C12 H12C 109.5 . . ?
H12B C12 H12C 109.5 . . ?
C5 C13 H13 107.6 . . ?
C5 C13 C14 114.1(3) . . ?
C14 C13 H13 107.6 . . ?
C15 C13 C5 110.2(2) . . ?
C15 C13 H13 107.6 . . ?
C15 C13 C14 109.7(3) . . ?
C13 C14 H14A 109.5 . . ?
C13 C14 H14B 109.5 . . ?
C13 C14 H14C 109.5 . . ?
H14A C14 H14B 109.5 . . ?
H14A C14 H14C 109.5 . . ?
H14B C14 H14C 109.5 . . ?
C13 C15 H15A 109.5 . . ?
C13 C15 H15B 109.5 . . ?
C13 C15 H15C 109.5 . . ?
H15A C15 H15B 109.5 . . ?
H15A C15 H15C 109.5 . . ?
H15B C15 H15C 109.5 . . ?
C17 C16 N4 118.19(19) . . ?
C21 C16 N4 117.88(19) . . ?
C21 C16 C17 123.9(2) . . ?
C16 C17 C22 123.15(19) . . ?
C18 C17 C16 116.0(2) . . ?
C18 C17 C22 120.8(2) . . ?
C17 C18 H18 119.3 . . ?
C19 C18 C17 121.4(3) . . ?
C19 C18 H18 119.3 . . ?
C18 C19 H19 119.6 . . ?
C20 C19 C18 120.7(2) . . ?
C20 C19 H19 119.6 . . ?
C19 C20 H20 119.5 . . ?
C19 C20 C21 121.0(3) . . ?
C21 C20 H20 119.5 . . ?
C16 C21 C20 116.9(2) . . ?
C16 C21 C25 123.1(2) . . ?
C20 C21 C25 120.0(2) . . ?
C17 C22 H22 107.0 . . ?
C17 C22 C23 113.2(2) . . ?
C17 C22 C24 110.1(2) . . ?
C23 C22 H22 107.0 . . ?
C24 C22 H22 107.0 . . ?
C24 C22 C23 112.2(3) . . ?
C22 C23 H23A 109.5 . . ?
C22 C23 H23B 109.5 . . ?
C22 C23 H23C 109.5 . . ?
H23A C23 H23B 109.5 . . ?
H23A C23 H23C 109.5 . . ?
H23B C23 H23C 109.5 . . ?
C22 C24 H24A 109.5 . . ?
C22 C24 H24B 109.5 . . ?
C22 C24 H24C 109.5 . . ?
H24A C24 H24B 109.5 . . ?
H24A C24 H24C 109.5 . . ?
H24B C24 H24C 109.5 . . ?
C29 C28 P 120.50(19) . . ?
C33 C28 P 120.55(17) . . ?
C33 C28 C29 118.6(2) . . ?
C28 C29 H29 119.4 . . ?
C28 C29 C30 121.2(3) . . ?
C30 C29 H29 119.4 . . ?
C29 C30 H30 120.3 . . ?
C31 C30 C29 119.4(3) . . ?
C31 C30 H30 120.3 . . ?
C30 C31 H31 119.6 . . ?
C30 C31 C32 120.7(3) . . ?
C32 C31 H31 119.6 . . ?
C31 C32 H32 120.1 . . ?
C31 C32 C33 119.7(3) . . ?
C33 C32 H32 120.1 . . ?
C28 C33 C32 120.3(3) . . ?
C28 C33 H33 119.9 . . ?
C32 C33 H33 119.9 . . ?
C39 C34 N1 117.5(2) . . ?
C35 C34 N1 119.9(2) . . ?
C35 C34 C39 122.5(2) . . ?
C34 C39 C40 122.5(2) . . ?
C38 C39 C34 117.3(3) . . ?
C38 C39 C40 119.9(3) . . ?
C34 C35 C36 116.9(3) . . ?
C34 C35 C43 122.7(2) . . ?
C36 C35 C43 120.3(3) . . ?
C39 C40 H40 107.2 . . ?
C39 C40 C42 114.1(3) . . ?
C39 C40 C41 108.8(3) . . ?
C42 C40 H40 107.2 . . ?
C41 C40 H40 107.2 . . ?
C41 C40 C42 112.1(3) . . ?
C39 C38 H38 119.3 . . ?
C37 C38 C39 121.3(4) . . ?
C37 C38 H38 119.3 . . ?
C38 C37 H37 119.4 . . ?
C38 C37 C36 121.2(3) . . ?
C36 C37 H37 119.4 . . ?
C35 C36 H36 119.7 . . ?
C37 C36 C35 120.6(4) . . ?
C37 C36 H36 119.7 . . ?
C40 C42 H42A 109.5 . . ?
C40 C42 H42B 109.5 . . ?
C40 C42 H42C 109.5 . . ?
H42A C42 H42B 109.5 . . ?
H42A C42 H42C 109.5 . . ?
H42B C42 H42C 109.5 . . ?
C40 C41 H41A 109.5 . . ?
C40 C41 H41B 109.5 . . ?
C40 C41 H41C 109.5 . . ?
H41A C41 H41B 109.5 . . ?
H41A C41 H41C 109.5 . . ?
H41B C41 H41C 109.5 . . ?
H45A C45 H45B 109.5 . . ?
H45A C45 H45C 109.5 . . ?
H45B C45 H45C 109.5 . . ?
C43 C45 H45A 109.5 . . ?
C43 C45 H45B 109.5 . . ?
C43 C45 H45C 109.5 . . ?
H44A C44 H44B 109.5 . . ?
H44A C44 H44C 109.5 . . ?
H44B C44 H44C 109.5 . . ?
C43 C44 H44A 109.5 . . ?
C43 C44 H44B 109.5 . . ?
C43 C44 H44C 109.5 . . ?
C35 C43 C45 105.2(4) . . ?
C35 C43 H43 105.7 . . ?
C35 C43 H43A 109.0 . . ?
C35 C43 C46 106.2(5) . . ?
C45 C43 H43 105.7 . . ?
C44 C43 C35 123.3(6) . . ?
C44 C43 C45 109.9(5) . . ?
C44 C43 H43 105.7 . . ?
C44A C43 C35 116.1(4) . . ?
C44A C43 H43A 109.0 . . ?
C44A C43 C46 107.3(5) . . ?
C46 C43 H43A 109.0 . . ?
C43 C44A H44D 109.5 . . ?
C43 C44A H44E 109.5 . . ?
C43 C44A H44F 109.5 . . ?
H44D C44A H44E 109.5 . . ?
H44D C44A H44F 109.5 . . ?
H44E C44A H44F 109.5 . . ?
C43 C46 H46A 109.5 . . ?
C43 C46 H46B 109.5 . . ?
C43 C46 H46C 109.5 . . ?
H46A C46 H46B 109.5 . . ?
H46A C46 H46C 109.5 . . ?
H46B C46 H46C 109.5 . . ?
C21 C25 H25 107.2 . . ?
C21 C25 C27 111.9(2) . . ?
C21 C25 C26 111.4(2) . . ?
C27 C25 H25 107.2 . . ?
C27 C25 C26 111.5(3) . . ?
C26 C25 H25 107.2 . . ?
C25 C27 H27A 109.5 . . ?
C25 C27 H27B 109.5 . . ?
C25 C27 H27C 109.5 . . ?
H27A C27 H27B 109.5 . . ?
H27A C27 H27C 109.5 . . ?
H27B C27 H27C 109.5 . . ?
C25 C26 H26A 109.5 . . ?
C25 C26 H26B 109.5 . . ?
C25 C26 H26C 109.5 . . ?
H26A C26 H26B 109.5 . . ?
H26A C26 H26C 109.5 . . ?
H26B C26 H26C 109.5 . . ?

loop_
_geom_bond_atom_site_label_1
_geom_bond_atom_site_label_2
_geom_bond_distance
_geom_bond_site_symmetry_2
_geom_bond_publ_flag
Se P 2.1094(5) . ?
P N2 1.5899(16) . ?
P N1 1.6762(16) . ?
P C28 1.818(2) . ?
N3 C1 1.372(2) . ?
N3 C3 1.388(2) . ?
N3 C4 1.444(2) . ?
N4 C1 1.357(2) . ?
N4 C2 1.389(3) . ?
N4 C16 1.446(3) . ?
N2 C1 1.306(2) . ?
N1 H1 0.8600 . ?
N1 C34 1.437(3) . ?
C2 H2 0.9300 . ?
C2 C3 1.323(3) . ?
C3 H3 0.9300 . ?
C4 C5 1.395(3) . ?
C4 C9 1.387(3) . ?
C5 C6 1.392(4) . ?
C5 C13 1.510(4) . ?
C6 H6 0.9300 . ?
C6 C7 1.362(5) . ?
C7 H7 0.9300 . ?
C7 C8 1.367(4) . ?
C8 H8 0.9300 . ?
C8 C9 1.394(3) . ?
C9 C10 1.513(4) . ?
C10 H10 0.9800 . ?
C10 C11 1.526(4) . ?
C10 C12 1.537(4) . ?
C11 H11A 0.9600 . ?
C11 H11B 0.9600 . ?
C11 H11C 0.9600 . ?
C12 H12A 0.9600 . ?
C12 H12B 0.9600 . ?
C12 H12C 0.9600 . ?
C13 H13 0.9800 . ?
C13 C14 1.511(4) . ?
C13 C15 1.506(4) . ?
C14 H14A 0.9600 . ?
C14 H14B 0.9600 . ?
C14 H14C 0.9600 . ?
C15 H15A 0.9600 . ?
C15 H15B 0.9600 . ?
C15 H15C 0.9600 . ?
C16 C17 1.396(3) . ?
C16 C21 1.385(3) . ?
C17 C18 1.389(3) . ?
C17 C22 1.511(3) . ?
C18 H18 0.9300 . ?
C18 C19 1.373(4) . ?
C19 H19 0.9300 . ?
C19 C20 1.363(4) . ?
C20 H20 0.9300 . ?
C20 C21 1.389(3) . ?
C21 C25 1.509(3) . ?
C22 H22 0.9800 . ?
C22 C23 1.521(4) . ?
C22 C24 1.515(4) . ?
C23 H23A 0.9600 . ?
C23 H23B 0.9600 . ?
C23 H23C 0.9600 . ?
C24 H24A 0.9600 . ?
C24 H24B 0.9600 . ?
C24 H24C 0.9600 . ?
C28 C29 1.379(3) . ?
C28 C33 1.370(3) . ?
C29 H29 0.9300 . ?
C29 C30 1.380(4) . ?
C30 H30 0.9300 . ?
C30 C31 1.361(5) . ?
C31 H31 0.9300 . ?
C31 C32 1.361(5) . ?
C32 H32 0.9300 . ?
C32 C33 1.397(4) . ?
C33 H33 0.9300 . ?
C34 C39 1.409(4) . ?
C34 C35 1.396(4) . ?
C39 C40 1.500(4) . ?
C39 C38 1.393(4) . ?
C35 C36 1.413(4) . ?
C35 C43 1.478(5) . ?
C40 H40 0.9800 . ?
C40 C42 1.532(5) . ?
C40 C41 1.527(5) . ?
C38 H38 0.9300 . ?
C38 C37 1.357(6) . ?
C37 H37 0.9300 . ?
C37 C36 1.377(6) . ?
C36 H36 0.9300 . ?
C42 H42A 0.9600 . ?
C42 H42B 0.9600 . ?
C42 H42C 0.9600 . ?
C41 H41A 0.9600 . ?
C41 H41B 0.9600 . ?
C41 H41C 0.9600 . ?
C45 H45A 0.9600 . ?
C45 H45B 0.9600 . ?
C45 H45C 0.9600 . ?
C45 C43 1.708(9) . ?
C44 H44A 0.9600 . ?
C44 H44B 0.9600 . ?
C44 H44C 0.9600 . ?
C44 C43 1.345(8) . ?
C43 H43 0.9800 . ?
C43 H43A 0.9800 . ?
C43 C44A 1.415(8) . ?
C43 C46 1.771(8) . ?
C44A H44D 0.9600 . ?
C44A H44E 0.9600 . ?
C44A H44F 0.9600 . ?
C46 H46A 0.9600 . ?
C46 H46B 0.9600 . ?
C46 H46C 0.9600 . ?
C25 H25 0.9800 . ?
C25 C27 1.515(4) . ?
C25 C26 1.531(4) . ?
C27 H27A 0.9600 . ?
C27 H27B 0.9600 . ?
C27 H27C 0.9600 . ?
C26 H26A 0.9600 . ?
C26 H26B 0.9600 . ?
C26 H26C 0.9600 . ?

loop_
_geom_torsion_atom_site_label_1
_geom_torsion_atom_site_label_2
_geom_torsion_atom_site_label_3
_geom_torsion_atom_site_label_4
_geom_torsion
_geom_torsion_site_symmetry_1
_geom_torsion_site_symmetry_2
_geom_torsion_site_symmetry_3
_geom_torsion_site_symmetry_4
_geom_torsion_publ_flag
Se P N2 C1 -7.1(2) . . . . ?
Se P N1 C34 -74.27(19) . . . . ?
Se P C28 C29 46.9(2) . . . . ?
Se P C28 C33 -126.6(2) . . . . ?
P N2 C1 N3 -74.9(3) . . . . ?
P N2 C1 N4 114.5(2) . . . . ?
P N1 C34 C39 -93.4(2) . . . . ?
P N1 C34 C35 90.1(2) . . . . ?
P C28 C29 C30 -175.3(2) . . . . ?
P C28 C33 C32 173.3(2) . . . . ?
N3 C4 C5 C6 178.8(2) . . . . ?
N3 C4 C5 C13 -4.8(3) . . . . ?
N3 C4 C9 C8 -179.1(2) . . . . ?
N3 C4 C9 C10 4.4(3) . . . . ?
N4 C2 C3 N3 0.3(3) . . . . ?
N4 C16 C17 C18 179.4(2) . . . . ?
N4 C16 C17 C22 -1.6(3) . . . . ?
N4 C16 C21 C20 -178.2(2) . . . . ?
N4 C16 C21 C25 0.1(3) . . . . ?
N2 P N1 C34 157.84(18) . . . . ?
N2 P C28 C29 172.9(2) . . . . ?
N2 P C28 C33 -0.6(2) . . . . ?
N1 P N2 C1 120.90(19) . . . . ?
N1 P C28 C29 -78.2(2) . . . . ?
N1 P C28 C33 108.2(2) . . . . ?
N1 C34 C39 C40 -4.7(3) . . . . ?
N1 C34 C39 C38 -179.7(2) . . . . ?
N1 C34 C35 C36 179.5(2) . . . . ?
N1 C34 C35 C43 2.2(4) . . . . ?
C1 N3 C3 C2 -1.0(2) . . . . ?
C1 N3 C4 C5 -68.8(3) . . . . ?
C1 N3 C4 C9 112.6(2) . . . . ?
C1 N4 C2 C3 0.6(2) . . . . ?
C1 N4 C16 C17 -91.2(2) . . . . ?
C1 N4 C16 C21 87.3(2) . . . . ?
C2 N4 C1 N3 -1.2(2) . . . . ?
C2 N4 C1 N2 171.26(18) . . . . ?
C2 N4 C16 C17 99.5(2) . . . . ?
C2 N4 C16 C21 -82.0(3) . . . . ?
C3 N3 C1 N4 1.3(2) . . . . ?
C3 N3 C1 N2 -170.66(19) . . . . ?
C3 N3 C4 C5 102.6(2) . . . . ?
C3 N3 C4 C9 -75.9(3) . . . . ?
C4 N3 C1 N4 173.98(17) . . . . ?
C4 N3 C1 N2 2.0(3) . . . . ?
C4 N3 C3 C2 -173.6(2) . . . . ?
C4 C5 C6 C7 1.4(4) . . . . ?
C4 C5 C13 C14 149.8(3) . . . . ?
C4 C5 C13 C15 -86.4(3) . . . . ?
C4 C9 C10 C11 -141.0(2) . . . . ?
C4 C9 C10 C12 95.5(3) . . . . ?
C5 C4 C9 C8 2.4(3) . . . . ?
C5 C4 C9 C10 -174.0(2) . . . . ?
C5 C6 C7 C8 0.1(5) . . . . ?
C6 C5 C13 C14 -33.9(4) . . . . ?
C6 C5 C13 C15 89.9(3) . . . . ?
C6 C7 C8 C9 -0.4(5) . . . . ?
C7 C8 C9 C4 -0.8(4) . . . . ?
C7 C8 C9 C10 175.8(3) . . . . ?
C8 C9 C10 C11 42.6(3) . . . . ?
C8 C9 C10 C12 -80.8(3) . . . . ?
C9 C4 C5 C6 -2.7(3) . . . . ?
C9 C4 C5 C13 173.7(2) . . . . ?
C13 C5 C6 C7 -175.1(3) . . . . ?
C16 N4 C1 N3 -172.13(17) . . . . ?
C16 N4 C1 N2 0.3(3) . . . . ?
C16 N4 C2 C3 171.1(2) . . . . ?
C16 C17 C18 C19 -1.7(4) . . . . ?
C16 C17 C22 C23 139.7(2) . . . . ?
C16 C17 C22 C24 -93.8(3) . . . . ?
C16 C21 C25 C27 -115.5(3) . . . . ?
C16 C21 C25 C26 118.9(3) . . . . ?
C17 C16 C21 C20 0.2(3) . . . . ?
C17 C16 C21 C25 178.5(2) . . . . ?
C17 C18 C19 C20 1.2(5) . . . . ?
C18 C17 C22 C23 -41.3(3) . . . . ?
C18 C17 C22 C24 85.2(3) . . . . ?
C18 C19 C20 C21 0.2(5) . . . . ?
C19 C20 C21 C16 -0.8(4) . . . . ?
C19 C20 C21 C25 -179.2(3) . . . . ?
C20 C21 C25 C27 62.7(3) . . . . ?
C20 C21 C25 C26 -62.9(4) . . . . ?
C21 C16 C17 C18 1.0(3) . . . . ?
C21 C16 C17 C22 -180.0(2) . . . . ?
C22 C17 C18 C19 179.3(3) . . . . ?
C28 P N2 C1 -128.43(19) . . . . ?
C28 P N1 C34 46.0(2) . . . . ?
C28 C29 C30 C31 2.8(5) . . . . ?
C29 C28 C33 C32 -0.3(4) . . . . ?
C29 C30 C31 C32 -2.0(6) . . . . ?
C30 C31 C32 C33 0.1(6) . . . . ?
C31 C32 C33 C28 1.1(5) . . . . ?
C33 C28 C29 C30 -1.7(4) . . . . ?
C34 C39 C40 C42 139.8(3) . . . . ?
C34 C39 C40 C41 -94.3(3) . . . . ?
C34 C39 C38 C37 0.7(5) . . . . ?
C34 C35 C36 C37 -0.5(5) . . . . ?
C34 C35 C43 C45 92.3(4) . . . . ?
C34 C35 C43 C44 -140.8(5) . . . . ?
C34 C35 C43 C44A 118.6(4) . . . . ?
C34 C35 C43 C46 -122.2(4) . . . . ?
C39 C34 C35 C36 3.1(4) . . . . ?
C39 C34 C35 C43 -174.2(3) . . . . ?
C39 C38 C37 C36 1.8(6) . . . . ?
C35 C34 C39 C40 171.8(3) . . . . ?
C35 C34 C39 C38 -3.2(4) . . . . ?
C40 C39 C38 C37 -174.4(3) . . . . ?
C38 C39 C40 C42 -45.4(4) . . . . ?
C38 C39 C40 C41 80.5(4) . . . . ?
C38 C37 C36 C35 -1.9(6) . . . . ?
C36 C35 C43 C45 -84.9(4) . . . . ?
C36 C35 C43 C44 41.9(6) . . . . ?
C36 C35 C43 C44A -58.6(5) . . . . ?
C36 C35 C43 C46 60.6(4) . . . . ?
C43 C35 C36 C37 176.8(4) . . . . ?

loop_
_smtbx_masks_void_nr
_smtbx_masks_void_average_x
_smtbx_masks_void_average_y
_smtbx_masks_void_average_z
_smtbx_masks_void_volume
_smtbx_masks_void_count_electrons
_smtbx_masks_void_content
1 0.000 0.000 0.500 417.0 75.0 '0.5 Toluene'
2 0.000 0.500 1.000 417.0 75.0 '0.5 Toluene'
